data_7159658
loop_
_publ_author_name
'Arsenov, Mikhail A.'
'Stoletova, Nadezhda V.'
'Smol'yakov, Alexander F.'
'Savel'yeva, Tat'yana F.'
'Maleev, Victor I.'
'Loginov, Dmitry A.'
'Larionov, Vladimir A.'

_publ_section_title
;
 A synthetic route to artificial chiral &#x3b1;-amino acids featuring a
 3,4-dihydroisoquinolone core through a Rh(III)-catalyzed
 functionalization of allyl groups in chiral Ni(II) complexes.
;
_journal_issue 46
_journal_name_full 'Organic &amp; biomolecular chemistry'
_journal_page_first 9143
_journal_page_last 9149
_journal_paper_doi 10.1039/d3ob01513k
_journal_volume 21
_journal_year 2023
_chemical_absolute_configuration ad
_chemical_formula_moiety 'C12 H13 Cl N2 O3'
_chemical_formula_sum 'C12 H13 Cl N2 O3'
_chemical_formula_weight 268.69
_space_group_crystal_system monoclinic
_space_group_IT_number 4
_space_group_name_Hall 'P 2yb'
_space_group_name_H-M_alt 'P 1 21 1'
_atom_sites_solution_hydrogens geom
_atom_sites_solution_primary dual
_audit_creation_date 2023-07-03
_audit_creation_method
;
Olex2 1.5
(compiled 2023.03.06 svn.rbb2c1857 for OlexSys, GUI svn.r6748)
;
_audit_update_record
;
2023-07-03 deposited with the CCDC.	2023-11-08 downloaded from the CCDC.
;
_cell_angle_alpha 90
_cell_angle_beta 119.93(2)
_cell_angle_gamma 90
_cell_formula_units_Z 6
_cell_length_a 21.160(8)
_cell_length_b 5.022(2)
_cell_length_c 21.185(8)
_cell_measurement_reflns_used 1560
_cell_measurement_temperature 120
_cell_measurement_theta_max 22.26
_cell_measurement_theta_min 2.22
_cell_volume 1951.0(14)
_computing_cell_refinement 'SAINT V8.40B (?, 2016)'
_computing_data_reduction 'SAINT V8.40B (?, 2016)'
_computing_molecular_graphics 'Olex2 1.5 (Dolomanov et al., 2009)'
_computing_publication_material 'Olex2 1.5 (Dolomanov et al., 2009)'
_computing_structure_refinement 'XL  (Sheldrick, 2008)'
_computing_structure_solution 'SHELXT 2018/2 (Sheldrick, 2018)'
_diffrn_ambient_temperature 120
_diffrn_measured_fraction_theta_full 0.980
_diffrn_measured_fraction_theta_max 0.976
_diffrn_measurement_device_type 'Bruker APEX-II CCD'
_diffrn_measurement_method '\f and \w scans'
_diffrn_radiation_type MoK\a
_diffrn_radiation_wavelength 0.71073
_diffrn_reflns_av_R_equivalents 0.1521
_diffrn_reflns_av_unetI/netI 0.3531
_diffrn_reflns_Laue_measured_fraction_full 0.980
_diffrn_reflns_Laue_measured_fraction_max 0.976
_diffrn_reflns_limit_h_max 24
_diffrn_reflns_limit_h_min -26
_diffrn_reflns_limit_k_max 6
_diffrn_reflns_limit_k_min -6
_diffrn_reflns_limit_l_max 26
_diffrn_reflns_limit_l_min -22
_diffrn_reflns_number 14255
_diffrn_reflns_point_group_measured_fraction_full 0.953
_diffrn_reflns_point_group_measured_fraction_max 0.943
_diffrn_reflns_theta_full 25.242
_diffrn_reflns_theta_max 26.000
_diffrn_reflns_theta_min 1.923
_diffrn_source_current 30.0
_diffrn_source_power 1.5
_diffrn_source_voltage 50.0
_diffrn_standards_number 0
_exptl_absorpt_coefficient_mu 0.295
_exptl_absorpt_correction_T_max 0.7459
_exptl_absorpt_correction_T_min 0.5217
_exptl_absorpt_correction_type multi-scan
_exptl_absorpt_process_details
;
SADABS-2016/2 (Bruker,2016/2) was used for absorption correction.
wR2(int) was 0.1501 before and 0.0870 after correction.
The Ratio of minimum to maximum transmission is 0.6994.
The \l/2 correction factor is Not present.
;
_exptl_crystal_colour colourless
_exptl_crystal_colour_primary colourless
_exptl_crystal_density_diffrn 1.372
_exptl_crystal_description plate
_exptl_crystal_F_000 840
_exptl_crystal_size_max 0.28
_exptl_crystal_size_mid 0.22
_exptl_crystal_size_min 0.02
_refine_diff_density_max 0.738
_refine_diff_density_min -0.659
_refine_diff_density_rms 0.135
_refine_ls_abs_structure_details
;
 Flack x determined using 613 quotients [(I+)-(I-)]/[(I+)+(I-)]
 (Parsons, Flack and Wagner, Acta Cryst. B69 (2013) 249-259).
;
_refine_ls_abs_structure_Flack 0.31(17)
_refine_ls_extinction_method none
_refine_ls_goodness_of_fit_ref 1.039
_refine_ls_hydrogen_treatment constr
_refine_ls_matrix_type full
_refine_ls_number_parameters 490
_refine_ls_number_reflns 7223
_refine_ls_number_restraints 175
_refine_ls_restrained_S_all 1.027
_refine_ls_R_factor_all 0.2453
_refine_ls_R_factor_gt 0.1480
_refine_ls_shift/su_max 0.003
_refine_ls_shift/su_mean 0.000
_refine_ls_structure_factor_coef Fsqd
_refine_ls_weighting_details 'w=1/[\s^2^(Fo^2^)+(0.0362P)^2^+11.6301P] where P=(Fo^2^+2Fc^2^)/3'
_refine_ls_weighting_scheme calc
_refine_ls_wR_factor_gt 0.2933
_refine_ls_wR_factor_ref 0.3466
_reflns_Friedel_coverage 0.723
_reflns_Friedel_fraction_full 0.917
_reflns_Friedel_fraction_max 0.901
_reflns_number_gt 3302
_reflns_number_total 7223
_reflns_threshold_expression 'I > 2\s(I)'
_cod_data_source_file d3ob01513k2.cif
_cod_data_source_block a
_cod_depositor_comments 'Adding full bibliography for 7159658--7159659.cif.'
_cod_database_code 7159658
_shelx_shelxl_version_number 2018/3
_shelx_space_group_comment
;
The symmetry employed for this shelxl refinement is uniquely defined
by the following loop, which should always be used as a source of
symmetry information in preference to the above space-group names.
They are only intended as comments.
;
_shelx_estimated_absorpt_t_max 0.994
_shelx_estimated_absorpt_t_min 0.922
_olex2_refinement_description
;
1. Fixed Uiso
 At 1.2 times of:
  All C(H) groups, All C(H,H) groups, All N(H) groups, All N(H,H,H) groups
2. Uiso/Uaniso restraints and constraints
Uanis(C8B) \\sim Ueq, Uanis(C4B) \\sim Ueq, Uanis(N2B) \\sim Ueq, Uanis(C5A)
\\sim Ueq, Uanis(C6A) \\sim Ueq, Uanis(C11A) \\sim Ueq, Uanis(C12A) \\sim Ueq,
Uanis(C8A) \\sim Ueq, Uanis(C9A) \\sim Ueq, Uanis(C7C) \\sim Ueq, Uanis(C6C)
\\sim Ueq, Uanis(N1C) \\sim Ueq, Uanis(C10C) \\sim Ueq: with sigma of 0.001 and
sigma for terminal atoms of 0.002
Uanis(C11C) \\sim Ueq: with sigma of 0.001 and sigma for terminal atoms of 0.002
Uanis(C3B) \\sim Ueq, Uanis(C2B) \\sim Ueq, Uanis(C1A) \\sim Ueq, Uanis(N2C)
\\sim Ueq, Uanis(C4C) \\sim Ueq: with sigma of 0.001 and sigma for terminal
atoms of 0.002
Uanis(C9B) \\sim Ueq: with sigma of 0.001 and sigma for terminal atoms of 0.002
Uanis(C12B) \\sim Ueq, Uanis(C6B) \\sim Ueq, Uanis(C1C) \\sim Ueq, Uanis(C2C)
\\sim Ueq, Uanis(C8C) \\sim Ueq, Uanis(C9C) \\sim Ueq: with sigma of 0.001 and
sigma for terminal atoms of 0.002
Uanis(O1B) \\sim Ueq: with sigma of 0.001 and sigma for terminal atoms of 0.002
Uanis(C7B) \\sim Ueq: with sigma of 0.001 and sigma for terminal atoms of 0.002
Uanis(O2C) \\sim Ueq: with sigma of 0.001 and sigma for terminal atoms of 0.002
3.a Ternary CH refined with riding coordinates:
 C2A(H2AA), C4A(H4A), C2B(H2BA), C4B(H4B), C2C(H2CA), C4C(H4C)
3.b Secondary CH2 refined with riding coordinates:
 C3A(H3AA,H3AB), C5A(H5AA,H5AB), C3B(H3BA,H3BB), C5B(H5BA,H5BB), C3C(H3CA,
 H3CB), C5C(H5CA,H5CB)
3.c Aromatic/amide H refined with riding coordinates:
 N2A(H2A), C7A(H7A), C9A(H9A), C10A(H10A), N2B(H2B), C7B(H7B), C9B(H9B),
 C10B(H10B), N2C(H2C), C7C(H7C), C9C(H9C), C10C(H10C)
3.d Idealised Me refined as rotating group:
 N1A(H1AA,H1AB,H1AC), N1B(H1BA,H1BB,H1BC), N1C(H1CA,H1CB,H1CC)
;
_smtbx_masks_void_probe_radius 1.2
_smtbx_masks_void_truncation_radius 1.2
_olex2_submission_special_instructions 'No special instructions were received'

loop_
_space_group_symop_operation_xyz
'x, y, z'
'-x, y+1/2, -z'

loop_
_atom_site_label
_atom_site_type_symbol
_atom_site_fract_x
_atom_site_fract_y
_atom_site_fract_z
_atom_site_U_iso_or_equiv
_atom_site_adp_type
_atom_site_occupancy
_atom_site_site_symmetry_order
_atom_site_calc_flag
_atom_site_refinement_flags_posn
_atom_site_refinement_flags_adp
_atom_site_refinement_flags_occupancy
_atom_site_disorder_assembly
_atom_site_disorder_group
Cl1A Cl 0.7185(3) 1.6781(10) -0.1244(3) 0.0449(15) Uani 1 1 d . . . . .
O1A O 0.7262(6) 0.664(2) 0.2568(7) 0.029(3) Uani 1 1 d . . . . .
O2A O 0.7371(7) 1.058(2) 0.3140(9) 0.036(4) Uani 1 1 d . . . . .
O3A O 0.4922(6) 0.920(2) -0.0629(7) 0.023(3) Uani 1 1 d . . . . .
N1A N 0.6153(8) 1.262(3) 0.2064(8) 0.025(4) Uani 1 1 d . . . . .
H1AA H 0.581623 1.339501 0.163935 0.030 Uiso 1 1 calc R U . . .
H1AB H 0.650372 1.383149 0.233853 0.030 Uiso 1 1 calc R U . . .
H1AC H 0.593149 1.204523 0.231298 0.030 Uiso 1 1 calc R U . . .
N2A N 0.5998(8) 0.808(3) 0.0360(9) 0.032(4) Uani 1 1 d . . . . .
H2A H 0.580309 0.667645 0.044438 0.038 Uiso 1 1 calc R U . . .
C1A C 0.7091(11) 0.900(4) 0.2611(12) 0.034(5) Uani 1 1 d . U . . .
C2A C 0.6489(9) 1.033(4) 0.1903(10) 0.026(5) Uani 1 1 d . . . . .
H2AA H 0.609639 0.897592 0.164782 0.032 Uiso 1 1 calc R U . . .
C3A C 0.6782(9) 1.101(4) 0.1388(12) 0.032(5) Uani 1 1 d . . . . .
H3AA H 0.651109 1.257864 0.109185 0.038 Uiso 1 1 calc R U . . .
H3AB H 0.730003 1.154223 0.168693 0.038 Uiso 1 1 calc R U . . .
C4A C 0.6731(8) 0.880(4) 0.0874(10) 0.025(5) Uani 1 1 d . . . . .
H4A H 0.695693 0.719027 0.118418 0.030 Uiso 1 1 calc R U . . .
C5A C 0.7167(10) 0.937(4) 0.0496(10) 0.028(5) Uani 1 1 d . U . . .
H5AA H 0.764978 1.011317 0.084806 0.034 Uiso 1 1 calc R U . . .
H5AB H 0.724415 0.769878 0.029387 0.034 Uiso 1 1 calc R U . . .
C6A C 0.6748(8) 1.132(3) -0.0102(9) 0.015(4) Uani 1 1 d . U . . .
C7A C 0.7123(10) 1.300(4) -0.0351(13) 0.037(6) Uani 1 1 d . . . . .
H7A H 0.764045 1.298075 -0.011372 0.044 Uiso 1 1 calc R U . . .
C8A C 0.6716(9) 1.471(4) -0.0955(10) 0.021(4) Uani 1 1 d . U . . .
C9A C 0.5967(9) 1.486(4) -0.1305(10) 0.022(4) Uani 1 1 d . U . . .
H9A H 0.570628 1.607284 -0.169507 0.026 Uiso 1 1 calc R U . . .
C10A C 0.5601(10) 1.316(4) -0.1067(12) 0.033(5) Uani 1 1 d . . . . .
H10A H 0.508347 1.319385 -0.130614 0.039 Uiso 1 1 calc R U . . .
C11A C 0.6001(8) 1.138(4) -0.0464(9) 0.016(4) Uani 1 1 d . U . . .
C12A C 0.5607(9) 0.947(4) -0.0235(9) 0.019(4) Uani 1 1 d . U . . .
Cl1B Cl 1.1247(3) 1.0118(11) 0.8424(3) 0.0474(15) Uani 1 1 d . . . . .
O1B O 0.7445(6) -0.001(3) 0.4700(7) 0.027(3) Uani 1 1 d . U . . .
O2B O 0.6860(7) 0.392(3) 0.4234(8) 0.036(4) Uani 1 1 d . . . . .
O3B O 1.0631(6) 0.252(2) 0.5558(8) 0.030(3) Uani 1 1 d . . . . .
N1B N 0.7953(8) 0.597(3) 0.4106(9) 0.031(4) Uani 1 1 d . . . . .
H1BA H 0.760236 0.551969 0.364666 0.037 Uiso 1 1 calc R U . . .
H1BB H 0.836411 0.647650 0.410230 0.037 Uiso 1 1 calc R U . . .
H1BC H 0.779159 0.733899 0.426936 0.037 Uiso 1 1 calc R U . . .
N2B N 0.9633(8) 0.147(3) 0.5626(9) 0.032(4) Uani 1 1 d . U . . .
H2B H 0.953875 0.012043 0.532748 0.038 Uiso 1 1 calc R U . . .
C1B C 0.7386(10) 0.245(4) 0.4467(13) 0.038(6) Uani 1 1 d . . . . .
C2B C 0.8117(9) 0.365(4) 0.4592(10) 0.027(4) Uani 1 1 d . U . . .
H2BA H 0.836960 0.228098 0.445389 0.032 Uiso 1 1 calc R U . . .
C3B C 0.8617(9) 0.441(4) 0.5376(10) 0.025(4) Uani 1 1 d . U . . .
H3BA H 0.831985 0.511209 0.558061 0.030 Uiso 1 1 calc R U . . .
H3BB H 0.894327 0.586297 0.539474 0.030 Uiso 1 1 calc R U . . .
C4B C 0.9082(8) 0.212(4) 0.5850(9) 0.017(4) Uani 1 1 d . U . . .
H4B H 0.876159 0.052871 0.575427 0.020 Uiso 1 1 calc R U . . .
C5B C 0.9488(9) 0.271(4) 0.6676(11) 0.029(5) Uani 1 1 d . . . . .
H5BA H 0.914487 0.350817 0.681348 0.035 Uiso 1 1 calc R U . . .
H5BB H 0.967795 0.103382 0.695255 0.035 Uiso 1 1 calc R U . . .
C6B C 1.0117(9) 0.463(4) 0.6868(9) 0.020(4) Uani 1 1 d . U . . .
C7B C 1.0348(9) 0.630(4) 0.7487(10) 0.023(4) Uani 1 1 d . U . . .
H7B H 1.011015 0.627751 0.776661 0.028 Uiso 1 1 calc R U . . .
C8B C 1.0967(9) 0.803(4) 0.7671(10) 0.026(4) Uani 1 1 d . U . . .
C9B C 1.1308(10) 0.817(4) 0.7262(10) 0.027(4) Uani 1 1 d . U . . .
H9B H 1.170095 0.936338 0.738825 0.033 Uiso 1 1 calc R U . . .
C10B C 1.1060(10) 0.650(4) 0.6657(14) 0.045(6) Uani 1 1 d . . . . .
H10B H 1.129172 0.654018 0.637198 0.054 Uiso 1 1 calc R U . . .
C11B C 1.0465(9) 0.473(4) 0.6462(10) 0.022(4) Uani 1 1 d . . . . .
C12B C 1.0255(9) 0.279(4) 0.5843(10) 0.023(4) Uani 1 1 d . U . . .
Cl03 Cl 0.1567(3) 0.3451(10) 0.2815(4) 0.0490(17) Uani 1 1 d . . . . .
O1C O 0.5783(7) -0.276(2) 0.2628(8) 0.033(3) Uani 1 1 d . . . . .
O2C O 0.5302(6) -0.665(3) 0.2748(7) 0.025(3) Uani 1 1 d . U . . .
O3C O 0.4453(6) -0.414(2) 0.5094(7) 0.024(3) Uani 1 1 d . . . . .
N1C N 0.5911(8) -0.067(3) 0.3861(9) 0.031(4) Uani 1 1 d . U . . .
H1CA H 0.578670 0.062456 0.351908 0.037 Uiso 1 1 calc R U . . .
H1CB H 0.638242 -0.116405 0.403124 0.037 Uiso 1 1 calc R U . . .
H1CC H 0.585937 -0.004269 0.423577 0.037 Uiso 1 1 calc R U . . .
N2C N 0.4366(7) -0.518(3) 0.4017(8) 0.027(4) Uani 1 1 d . U . . .
H2C H 0.465803 -0.654628 0.422557 0.032 Uiso 1 1 calc R U . . .
C1C C 0.5526(9) -0.422(4) 0.2927(10) 0.026(4) Uani 1 1 d . U . . .
C2C C 0.5420(9) -0.305(4) 0.3525(11) 0.030(5) Uani 1 1 d . U . . .
H2CA H 0.554606 -0.442663 0.391012 0.036 Uiso 1 1 calc R U . . .
C3C C 0.4618(9) -0.226(4) 0.3205(12) 0.030(5) Uani 1 1 d . . . . .
H3CA H 0.442077 -0.169987 0.269302 0.036 Uiso 1 1 calc R U . . .
H3CB H 0.458585 -0.072350 0.347965 0.036 Uiso 1 1 calc R U . . .
C4C C 0.4142(9) -0.456(4) 0.3230(10) 0.024(4) Uani 1 1 d . U . . .
H4C H 0.423042 -0.617987 0.301127 0.029 Uiso 1 1 calc R U . . .
C5C C 0.3325(9) -0.397(3) 0.2818(9) 0.019(4) Uani 1 1 d . . . . .
H5CA H 0.304801 -0.564609 0.273674 0.022 Uiso 1 1 calc R U . . .
H5CB H 0.318509 -0.318147 0.233800 0.022 Uiso 1 1 calc R U . . .
C6C C 0.3144(8) -0.204(4) 0.3261(10) 0.019(4) Uani 1 1 d . U . . .
C7C C 0.2511(10) -0.033(4) 0.2868(11) 0.034(5) Uani 1 1 d . U . . .
H7C H 0.222018 -0.035383 0.235160 0.040 Uiso 1 1 calc R U . . .
C8C C 0.2359(9) 0.135(4) 0.3294(10) 0.022(4) Uani 1 1 d . U . . .
C9C C 0.2744(10) 0.152(4) 0.4056(11) 0.033(5) Uani 1 1 d . U . . .
H9C H 0.260640 0.272132 0.431263 0.039 Uiso 1 1 calc R U . . .
C10C C 0.3336(9) -0.016(4) 0.4410(10) 0.023(4) Uani 1 1 d . U . . .
H10C H 0.362151 -0.011153 0.492598 0.027 Uiso 1 1 calc R U . . .
C11C C 0.3525(9) -0.196(4) 0.4011(11) 0.028(5) Uani 1 1 d . U . . .
C12C C 0.4152(8) -0.381(4) 0.4407(11) 0.021(4) Uani 1 1 d . . . . .

loop_
_atom_site_aniso_label
_atom_site_aniso_U_11
_atom_site_aniso_U_22
_atom_site_aniso_U_33
_atom_site_aniso_U_23
_atom_site_aniso_U_13
_atom_site_aniso_U_12
Cl1A 0.062(3) 0.028(3) 0.060(4) 0.004(3) 0.042(3) -0.003(3)
O1A 0.028(7) 0.007(6) 0.054(9) -0.010(7) 0.022(7) -0.004(6)
O2A 0.038(7) 0.018(7) 0.062(10) -0.004(7) 0.034(8) 0.007(6)
O3A 0.040(7) 0.011(7) 0.033(7) -0.005(6) 0.030(7) -0.007(6)
N1A 0.032(8) 0.016(9) 0.023(9) 0.001(7) 0.010(7) -0.001(7)
N2A 0.034(9) 0.017(9) 0.043(11) 0.002(9) 0.018(8) 0.004(8)
C1A 0.034(5) 0.034(5) 0.034(5) 0.0002(14) 0.017(3) -0.0004(14)
C2A 0.016(8) 0.023(11) 0.026(10) -0.001(9) 0.000(8) 0.009(8)
C3A 0.020(9) 0.030(12) 0.056(14) 0.008(11) 0.026(10) 0.002(9)
C4A 0.009(8) 0.027(11) 0.030(11) 0.005(9) 0.004(8) -0.006(8)
C5A 0.029(5) 0.028(5) 0.028(5) 0.0001(14) 0.014(3) 0.0001(14)
C6A 0.016(4) 0.015(4) 0.015(4) 0.0004(14) 0.008(2) -0.0004(14)
C7A 0.033(10) 0.020(11) 0.072(17) -0.014(12) 0.037(12) -0.006(9)
C8A 0.021(4) 0.021(4) 0.021(4) 0.0002(14) 0.011(2) -0.0004(14)
C9A 0.022(4) 0.021(4) 0.022(4) 0.0001(14) 0.011(2) 0.0001(14)
C10A 0.030(10) 0.034(12) 0.044(13) 0.012(11) 0.026(10) 0.005(10)
C11A 0.017(4) 0.016(4) 0.016(4) 0.0005(14) 0.008(2) -0.0002(14)
C12A 0.019(4) 0.019(4) 0.019(4) -0.0001(14) 0.010(2) 0.0003(14)
Cl1B 0.046(3) 0.029(3) 0.050(4) -0.005(3) 0.011(3) -0.005(3)
O1B 0.027(4) 0.026(4) 0.030(4) -0.001(3) 0.015(3) 0.000(2)
O2B 0.029(7) 0.023(8) 0.059(10) 0.006(7) 0.023(7) 0.000(7)
O3B 0.016(6) 0.014(7) 0.058(10) -0.002(7) 0.018(6) 0.000(5)
N1B 0.025(8) 0.006(8) 0.042(11) -0.002(8) 0.002(8) -0.002(7)
N2B 0.032(4) 0.032(4) 0.032(4) -0.0002(14) 0.016(2) 0.0004(14)
C1B 0.029(11) 0.047(15) 0.058(15) -0.008(13) 0.035(11) 0.007(11)
C2B 0.027(4) 0.027(5) 0.027(5) 0.0004(14) 0.013(2) 0.0000(14)
C3B 0.025(4) 0.025(4) 0.025(4) 0.0001(14) 0.013(2) -0.0006(14)
C4B 0.017(4) 0.017(4) 0.017(4) -0.0005(14) 0.009(2) 0.0002(14)
C5B 0.021(9) 0.024(11) 0.055(14) -0.013(11) 0.028(10) -0.007(8)
C6B 0.020(4) 0.020(4) 0.020(4) -0.0001(14) 0.010(2) 0.0001(14)
C7B 0.023(4) 0.023(4) 0.023(4) -0.0002(14) 0.012(2) 0.0003(14)
C8B 0.026(4) 0.025(4) 0.026(4) -0.0005(14) 0.012(2) 0.0001(14)
C9B 0.027(5) 0.027(5) 0.028(5) -0.0005(14) 0.013(2) 0.0004(14)
C10B 0.022(10) 0.020(11) 0.087(19) -0.013(13) 0.024(11) -0.005(9)
C11B 0.020(9) 0.018(10) 0.037(11) -0.008(9) 0.021(9) -0.007(8)
C12B 0.023(4) 0.023(4) 0.023(4) -0.0001(14) 0.011(2) 0.0005(14)
Cl03 0.032(3) 0.031(3) 0.090(5) -0.001(3) 0.034(3) 0.005(3)
O1C 0.041(8) 0.014(7) 0.059(10) -0.001(7) 0.037(8) -0.005(6)
O2C 0.025(4) 0.023(4) 0.026(4) 0.002(3) 0.012(3) -0.001(2)
O3C 0.022(6) 0.010(7) 0.042(9) 0.002(6) 0.019(7) 0.002(5)
N1C 0.030(4) 0.029(5) 0.033(5) 0.000(3) 0.016(3) 0.000(3)
N2C 0.027(4) 0.027(4) 0.027(4) 0.0003(14) 0.013(2) -0.0001(14)
C1C 0.026(5) 0.026(5) 0.026(5) -0.0001(14) 0.013(3) 0.0006(14)
C2C 0.029(5) 0.029(5) 0.030(5) -0.0001(14) 0.015(3) -0.0003(14)
C3C 0.019(9) 0.017(10) 0.049(14) -0.001(10) 0.012(10) -0.003(8)
C4C 0.024(4) 0.025(4) 0.024(4) 0.0004(14) 0.012(2) -0.0004(14)
C5C 0.026(9) 0.019(10) 0.012(9) -0.002(8) 0.012(8) -0.004(8)
C6C 0.018(4) 0.019(4) 0.019(4) -0.0006(14) 0.010(2) 0.0005(14)
C7C 0.033(5) 0.034(5) 0.034(5) 0.0001(14) 0.017(3) 0.0000(14)
C8C 0.021(4) 0.021(4) 0.022(4) 0.0002(14) 0.011(2) 0.0000(14)
C9C 0.033(5) 0.033(5) 0.033(5) 0.0000(14) 0.017(3) 0.0002(14)
C10C 0.023(4) 0.023(4) 0.023(4) -0.0003(14) 0.012(2) 0.0003(14)
C11C 0.028(5) 0.028(5) 0.029(5) -0.0004(14) 0.014(3) 0.0004(14)
C12C 0.008(8) 0.020(10) 0.033(11) -0.001(10) 0.009(8) -0.004(8)

loop_
_atom_type_symbol
_atom_type_description
_atom_type_scat_dispersion_real
_atom_type_scat_dispersion_imag
_atom_type_scat_source
C C 0.0033 0.0016 'International Tables Vol C Tables 4.2.6.8 and 6.1.1.4'
H H 0.0000 0.0000 'International Tables Vol C Tables 4.2.6.8 and 6.1.1.4'
Cl Cl 0.1484 0.1585 'International Tables Vol C Tables 4.2.6.8 and 6.1.1.4'
N N 0.0061 0.0033 'International Tables Vol C Tables 4.2.6.8 and 6.1.1.4'
O O 0.0106 0.0060 'International Tables Vol C Tables 4.2.6.8 and 6.1.1.4'

loop_
_geom_angle_atom_site_label_1
_geom_angle_atom_site_label_2
_geom_angle_atom_site_label_3
_geom_angle
_geom_angle_site_symmetry_1
_geom_angle_site_symmetry_3
_geom_angle_publ_flag
H1AA N1A H1AB 109.5 . . ?
H1AA N1A H1AC 109.5 . . ?
H1AB N1A H1AC 109.5 . . ?
C2A N1A H1AA 109.5 . . ?
C2A N1A H1AB 109.5 . . ?
C2A N1A H1AC 109.5 . . ?
C4A N2A H2A 119.2 . . ?
C12A N2A H2A 119.2 . . ?
C12A N2A C4A 121.6(16) . . ?
O1A C1A C2A 117.6(19) . . ?
O2A C1A O1A 130(2) . . ?
O2A C1A C2A 112.7(18) . . ?
N1A C2A C1A 111.6(16) . . ?
N1A C2A H2AA 106.8 . . ?
N1A C2A C3A 113.7(16) . . ?
C1A C2A H2AA 106.8 . . ?
C3A C2A C1A 110.7(15) . . ?
C3A C2A H2AA 106.8 . . ?
C2A C3A H3AA 108.3 . . ?
C2A C3A H3AB 108.3 . . ?
H3AA C3A H3AB 107.4 . . ?
C4A C3A C2A 115.8(16) . . ?
C4A C3A H3AA 108.3 . . ?
C4A C3A H3AB 108.3 . . ?
N2A C4A C3A 113.1(14) . . ?
N2A C4A H4A 106.3 . . ?
N2A C4A C5A 111.1(16) . . ?
C3A C4A H4A 106.3 . . ?
C5A C4A C3A 113.2(15) . . ?
C5A C4A H4A 106.3 . . ?
C4A C5A H5AA 110.1 . . ?
C4A C5A H5AB 110.1 . . ?
H5AA C5A H5AB 108.4 . . ?
C6A C5A C4A 108.1(14) . . ?
C6A C5A H5AA 110.1 . . ?
C6A C5A H5AB 110.1 . . ?
C7A C6A C5A 119.8(15) . . ?
C11A C6A C5A 121.3(15) . . ?
C11A C6A C7A 118.6(16) . . ?
C6A C7A H7A 120.3 . . ?
C8A C7A C6A 119.5(16) . . ?
C8A C7A H7A 120.3 . . ?
C7A C8A Cl1A 118.8(12) . . ?
C9A C8A Cl1A 118.8(14) . . ?
C9A C8A C7A 122.4(16) . . ?
C8A C9A H9A 121.1 . . ?
C8A C9A C10A 117.8(17) . . ?
C10A C9A H9A 121.1 . . ?
C9A C10A H10A 119.6 . . ?
C9A C10A C11A 120.8(16) . . ?
C11A C10A H10A 119.6 . . ?
C6A C11A C10A 120.9(15) . . ?
C6A C11A C12A 118.5(15) . . ?
C10A C11A C12A 120.6(14) . . ?
O3A C12A N2A 122.9(16) . . ?
O3A C12A C11A 119.4(15) . . ?
N2A C12A C11A 117.7(14) . . ?
H1BA N1B H1BB 109.5 . . ?
H1BA N1B H1BC 109.5 . . ?
H1BB N1B H1BC 109.5 . . ?
C2B N1B H1BA 109.5 . . ?
C2B N1B H1BB 109.5 . . ?
C2B N1B H1BC 109.5 . . ?
C4B N2B H2B 117.5 . . ?
C12B N2B H2B 117.5 . . ?
C12B N2B C4B 125.0(16) . . ?
O1B C1B C2B 113.7(16) . . ?
O2B C1B O1B 128.2(18) . . ?
O2B C1B C2B 117.7(19) . . ?
N1B C2B C1B 108.6(15) . . ?
N1B C2B H2BA 108.3 . . ?
N1B C2B C3B 111.1(16) . . ?
C1B C2B H2BA 108.3 . . ?
C3B C2B C1B 112.2(16) . . ?
C3B C2B H2BA 108.3 . . ?
C2B C3B H3BA 108.8 . . ?
C2B C3B H3BB 108.8 . . ?
C2B C3B C4B 113.7(16) . . ?
H3BA C3B H3BB 107.7 . . ?
C4B C3B H3BA 108.8 . . ?
C4B C3B H3BB 108.8 . . ?
N2B C4B C3B 107.7(14) . . ?
N2B C4B H4B 108.7 . . ?
N2B C4B C5B 108.7(13) . . ?
C3B C4B H4B 108.7 . . ?
C3B C4B C5B 114.2(15) . . ?
C5B C4B H4B 108.7 . . ?
C4B C5B H5BA 109.7 . . ?
C4B C5B H5BB 109.7 . . ?
H5BA C5B H5BB 108.2 . . ?
C6B C5B C4B 110.0(15) . . ?
C6B C5B H5BA 109.7 . . ?
C6B C5B H5BB 109.7 . . ?
C7B C6B C5B 118.1(15) . . ?
C11B C6B C5B 121.4(16) . . ?
C11B C6B C7B 120.5(16) . . ?
C6B C7B H7B 121.6 . . ?
C6B C7B C8B 116.8(16) . . ?
C8B C7B H7B 121.6 . . ?
C7B C8B Cl1B 117.1(13) . . ?
C9B C8B Cl1B 119.9(14) . . ?
C9B C8B C7B 123.0(17) . . ?
C8B C9B H9B 120.9 . . ?
C8B C9B C10B 118.2(18) . . ?
C10B C9B H9B 120.9 . . ?
C9B C10B H10B 119.5 . . ?
C9B C10B C11B 121(2) . . ?
C11B C10B H10B 119.5 . . ?
C6B C11B C10B 120.6(18) . . ?
C6B C11B C12B 119.8(15) . . ?
C10B C11B C12B 119.4(16) . . ?
O3B C12B N2B 123.2(17) . . ?
O3B C12B C11B 121.1(15) . . ?
N2B C12B C11B 115.7(15) . . ?
H1CA N1C H1CB 109.5 . . ?
H1CA N1C H1CC 109.5 . . ?
H1CB N1C H1CC 109.5 . . ?
C2C N1C H1CA 109.5 . . ?
C2C N1C H1CB 109.5 . . ?
C2C N1C H1CC 109.5 . . ?
C4C N2C H2C 117.8 . . ?
C12C N2C H2C 117.8 . . ?
C12C N2C C4C 124.3(16) . . ?
O1C C1C O2C 126.3(18) . . ?
O1C C1C C2C 118.4(17) . . ?
O2C C1C C2C 115.1(16) . . ?
N1C C2C C1C 110.4(15) . . ?
N1C C2C H2CA 108.9 . . ?
N1C C2C C3C 110.9(15) . . ?
C1C C2C H2CA 108.9 . . ?
C1C C2C C3C 108.9(16) . . ?
C3C C2C H2CA 108.9 . . ?
C2C C3C H3CA 109.0 . . ?
C2C C3C H3CB 109.0 . . ?
C2C C3C C4C 113.0(15) . . ?
H3CA C3C H3CB 107.8 . . ?
C4C C3C H3CA 109.0 . . ?
C4C C3C H3CB 109.0 . . ?
N2C C4C C3C 109.8(15) . . ?
N2C C4C H4C 108.3 . . ?
N2C C4C C5C 108.2(13) . . ?
C3C C4C H4C 108.3 . . ?
C5C C4C C3C 114.0(15) . . ?
C5C C4C H4C 108.3 . . ?
C4C C5C H5CA 109.8 . . ?
C4C C5C H5CB 109.8 . . ?
C4C C5C C6C 109.4(14) . . ?
H5CA C5C H5CB 108.2 . . ?
C6C C5C H5CA 109.8 . . ?
C6C C5C H5CB 109.8 . . ?
C7C C6C C5C 117.8(16) . . ?
C11C C6C C5C 123.0(16) . . ?
C11C C6C C7C 119.1(16) . . ?
C6C C7C H7C 122.2 . . ?
C8C C7C C6C 115.6(18) . . ?
C8C C7C H7C 122.2 . . ?
C7C C8C Cl03 116.1(14) . . ?
C7C C8C C9C 126.8(18) . . ?
C9C C8C Cl03 117.1(14) . . ?
C8C C9C H9C 122.1 . . ?
C10C C9C C8C 115.9(18) . . ?
C10C C9C H9C 122.1 . . ?
C9C C10C H10C 119.6 . . ?
C9C C10C C11C 120.9(18) . . ?
C11C C10C H10C 119.6 . . ?
C6C C11C C10C 121.8(17) . . ?
C6C C11C C12C 118.4(17) . . ?
C10C C11C C12C 119.8(17) . . ?
O3C C12C N2C 121.1(16) . . ?
O3C C12C C11C 121.4(16) . . ?
N2C C12C C11C 117.5(17) . . ?

loop_
_geom_bond_atom_site_label_1
_geom_bond_atom_site_label_2
_geom_bond_distance
_geom_bond_site_symmetry_2
_geom_bond_publ_flag
Cl1A C8A 1.745(18) . ?
O1A C1A 1.26(2) . ?
O2A C1A 1.25(2) . ?
O3A C12A 1.268(19) . ?
N1A H1AA 0.9100 . ?
N1A H1AB 0.9100 . ?
N1A H1AC 0.9100 . ?
N1A C2A 1.48(2) . ?
N2A H2A 0.8800 . ?
N2A C4A 1.43(2) . ?
N2A C12A 1.31(2) . ?
C1A C2A 1.55(3) . ?
C2A H2AA 1.0000 . ?
C2A C3A 1.54(3) . ?
C3A H3AA 0.9900 . ?
C3A H3AB 0.9900 . ?
C3A C4A 1.52(3) . ?
C4A H4A 1.0000 . ?
C4A C5A 1.52(2) . ?
C5A H5AA 0.9900 . ?
C5A H5AB 0.9900 . ?
C5A C6A 1.49(2) . ?
C6A C7A 1.43(2) . ?
C6A C11A 1.37(2) . ?
C7A H7A 0.9500 . ?
C7A C8A 1.42(3) . ?
C8A C9A 1.38(2) . ?
C9A H9A 0.9500 . ?
C9A C10A 1.40(2) . ?
C10A H10A 0.9500 . ?
C10A C11A 1.44(3) . ?
C11A C12A 1.50(2) . ?
Cl1B C8B 1.75(2) . ?
O1B C1B 1.31(2) . ?
O2B C1B 1.21(2) . ?
O3B C12B 1.22(2) . ?
N1B H1BA 0.9100 . ?
N1B H1BB 0.9100 . ?
N1B H1BC 0.9100 . ?
N1B C2B 1.48(2) . ?
N2B H2B 0.8800 . ?
N2B C4B 1.50(2) . ?
N2B C12B 1.33(2) . ?
C1B C2B 1.56(2) . ?
C2B H2BA 1.0000 . ?
C2B C3B 1.51(3) . ?
C3B H3BA 0.9900 . ?
C3B H3BB 0.9900 . ?
C3B C4B 1.52(2) . ?
C4B H4B 1.0000 . ?
C4B C5B 1.55(3) . ?
C5B H5BA 0.9900 . ?
C5B H5BB 0.9900 . ?
C5B C6B 1.52(2) . ?
C6B C7B 1.42(2) . ?
C6B C11B 1.39(2) . ?
C7B H7B 0.9500 . ?
C7B C8B 1.45(2) . ?
C8B C9B 1.38(2) . ?
C9B H9B 0.9500 . ?
C9B C10B 1.40(3) . ?
C10B H10B 0.9500 . ?
C10B C11B 1.42(2) . ?
C11B C12B 1.51(3) . ?
Cl03 C8C 1.805(18) . ?
O1C C1C 1.26(2) . ?
O2C C1C 1.29(2) . ?
O3C C12C 1.28(2) . ?
N1C H1CA 0.9100 . ?
N1C H1CB 0.9100 . ?
N1C H1CC 0.9100 . ?
N1C C2C 1.51(2) . ?
N2C H2C 0.8800 . ?
N2C C4C 1.52(2) . ?
N2C C12C 1.32(2) . ?
C1C C2C 1.51(3) . ?
C2C H2CA 1.0000 . ?
C2C C3C 1.53(2) . ?
C3C H3CA 0.9900 . ?
C3C H3CB 0.9900 . ?
C3C C4C 1.55(2) . ?
C4C H4C 1.0000 . ?
C4C C5C 1.53(2) . ?
C5C H5CA 0.9900 . ?
C5C H5CB 0.9900 . ?
C5C C6C 1.53(2) . ?
C6C C7C 1.45(3) . ?
C6C C11C 1.38(3) . ?
C7C H7C 0.9500 . ?
C7C C8C 1.38(3) . ?
C8C C9C 1.40(3) . ?
C9C H9C 0.9500 . ?
C9C C10C 1.38(3) . ?
C10C H10C 0.9500 . ?
C10C C11C 1.42(3) . ?
C11C C12C 1.49(2) . ?

loop_
_geom_torsion_atom_site_label_1
_geom_torsion_atom_site_label_2
_geom_torsion_atom_site_label_3
_geom_torsion_atom_site_label_4
_geom_torsion
_geom_torsion_site_symmetry_1
_geom_torsion_site_symmetry_2
_geom_torsion_site_symmetry_3
_geom_torsion_site_symmetry_4
_geom_torsion_publ_flag
Cl1A C8A C9A C10A 179.5(15) . . . . ?
O1A C1A C2A N1A 158.9(16) . . . . ?
O1A C1A C2A C3A -73(2) . . . . ?
O2A C1A C2A N1A -26(2) . . . . ?
O2A C1A C2A C3A 102(2) . . . . ?
N1A C2A C3A C4A -146.5(15) . . . . ?
N2A C4A C5A C6A 51(2) . . . . ?
C1A C2A C3A C4A 87(2) . . . . ?
C2A C3A C4A N2A 65(2) . . . . ?
C2A C3A C4A C5A -167.8(15) . . . . ?
C3A C4A C5A C6A -77.2(19) . . . . ?
C4A N2A C12A O3A -166.3(16) . . . . ?
C4A N2A C12A C11A 16(3) . . . . ?
C4A C5A C6A C7A 154.7(17) . . . . ?
C4A C5A C6A C11A -31(2) . . . . ?
C5A C6A C7A C8A 175.4(17) . . . . ?
C5A C6A C11A C10A -176.5(18) . . . . ?
C5A C6A C11A C12A 1(2) . . . . ?
C6A C7A C8A Cl1A 179.3(14) . . . . ?
C6A C7A C8A C9A 2(3) . . . . ?
C6A C11A C12A O3A -169.3(16) . . . . ?
C6A C11A C12A N2A 9(2) . . . . ?
C7A C6A C11A C10A -2(3) . . . . ?
C7A C6A C11A C12A 175.8(16) . . . . ?
C7A C8A C9A C10A -3(3) . . . . ?
C8A C9A C10A C11A 1(3) . . . . ?
C9A C10A C11A C6A 1(3) . . . . ?
C9A C10A C11A C12A -176.9(17) . . . . ?
C10A C11A C12A O3A 9(3) . . . . ?
C10A C11A C12A N2A -173.3(18) . . . . ?
C11A C6A C7A C8A 1(3) . . . . ?
C12A N2A C4A C3A 81(2) . . . . ?
C12A N2A C4A C5A -47(2) . . . . ?
Cl1B C8B C9B C10B -178.9(15) . . . . ?
O1B C1B C2B N1B 161.1(17) . . . . ?
O1B C1B C2B C3B -76(2) . . . . ?
O2B C1B C2B N1B -25(3) . . . . ?
O2B C1B C2B C3B 98(2) . . . . ?
N1B C2B C3B C4B -153.1(15) . . . . ?
N2B C4B C5B C6B 47(2) . . . . ?
C1B C2B C3B C4B 85(2) . . . . ?
C2B C3B C4B N2B 70.1(19) . . . . ?
C2B C3B C4B C5B -169.0(14) . . . . ?
C3B C4B C5B C6B -72.9(18) . . . . ?
C4B N2B C12B O3B -167.0(17) . . . . ?
C4B N2B C12B C11B 11(3) . . . . ?
C4B C5B C6B C7B 153.1(15) . . . . ?
C4B C5B C6B C11B -28(2) . . . . ?
C5B C6B C7B C8B 177.7(16) . . . . ?
C5B C6B C11B C10B -178.8(18) . . . . ?
C5B C6B C11B C12B -4(3) . . . . ?
C6B C7B C8B Cl1B 179.1(14) . . . . ?
C6B C7B C8B C9B 2(3) . . . . ?
C6B C11B C12B O3B -167.3(17) . . . . ?
C6B C11B C12B N2B 14(3) . . . . ?
C7B C6B C11B C10B 0(3) . . . . ?
C7B C6B C11B C12B 174.9(16) . . . . ?
C7B C8B C9B C10B -2(3) . . . . ?
C8B C9B C10B C11B 1(3) . . . . ?
C9B C10B C11B C6B 0(3) . . . . ?
C9B C10B C11B C12B -174.7(17) . . . . ?
C10B C11B C12B O3B 8(3) . . . . ?
C10B C11B C12B N2B -170.8(18) . . . . ?
C11B C6B C7B C8B -1(3) . . . . ?
C12B N2B C4B C3B 81(2) . . . . ?
C12B N2B C4B C5B -43(2) . . . . ?
Cl03 C8C C9C C10C 178.3(14) . . . . ?
O1C C1C C2C N1C -23(2) . . . . ?
O1C C1C C2C C3C 99(2) . . . . ?
O2C C1C C2C N1C 160.8(15) . . . . ?
O2C C1C C2C C3C -77(2) . . . . ?
N1C C2C C3C C4C -149.4(16) . . . . ?
N2C C4C C5C C6C 47.1(19) . . . . ?
C1C C2C C3C C4C 89(2) . . . . ?
C2C C3C C4C N2C 67(2) . . . . ?
C2C C3C C4C C5C -171.6(16) . . . . ?
C3C C4C C5C C6C -75.2(19) . . . . ?
C4C N2C C12C O3C -167.9(15) . . . . ?
C4C N2C C12C C11C 15(2) . . . . ?
C4C C5C C6C C7C 153.0(16) . . . . ?
C4C C5C C6C C11C -31(2) . . . . ?
C5C C6C C7C C8C 178.6(15) . . . . ?
C5C C6C C11C C10C -179.1(16) . . . . ?
C5C C6C C11C C12C 1(3) . . . . ?
C6C C7C C8C Cl03 -179.1(13) . . . . ?
C6C C7C C8C C9C -1(3) . . . . ?
C6C C11C C12C O3C -168.8(16) . . . . ?
C6C C11C C12C N2C 9(2) . . . . ?
C7C C6C C11C C10C -3(3) . . . . ?
C7C C6C C11C C12C 177.2(16) . . . . ?
C7C C8C C9C C10C 0(3) . . . . ?
C8C C9C C10C C11C -1(3) . . . . ?
C9C C10C C11C C6C 2(3) . . . . ?
C9C C10C C11C C12C -178.0(16) . . . . ?
C10C C11C C12C O3C 11(3) . . . . ?
C10C C11C C12C N2C -171.1(16) . . . . ?
C11C C6C C7C C8C 2(3) . . . . ?
C12C N2C C4C C3C 80.8(19) . . . . ?
C12C N2C C4C C5C -44(2) . . . . ?

loop_
_smtbx_masks_void_nr
_smtbx_masks_void_average_x
_smtbx_masks_void_average_y
_smtbx_masks_void_average_z
_smtbx_masks_void_volume
_smtbx_masks_void_count_electrons
_smtbx_masks_void_content
1 0.000 -0.497 0.000 285.7 119.1 ?
